data_7154227
loop_
_publ_author_name
'Bogachenkov, Alexander S.'
'Dogadina, Albina V.'
'Boyarskiy, Vadim P.'
'Vasilyev, Aleksander V.'

_publ_section_title
;
 Acid-promoted transformations of 1-(diphenylphosphoryl)allenes: synthesis
 of novel 1,4-dihydrophosphinoline 1-oxides.
;
_journal_issue 5
_journal_name_full 'Organic &amp; biomolecular chemistry'
_journal_page_first 1333
_journal_page_last 1338
_journal_paper_doi 10.1039/c4ob02269f
_journal_volume 13
_journal_year 2015
_chemical_formula_moiety 'C23 H23 O2 P'
_chemical_formula_sum 'C23 H23 O2 P'
_chemical_formula_weight 362.38
_chemical_name_systematic
;
 ? 
;
_space_group_crystal_system monoclinic
_space_group_IT_number 14
_space_group_name_Hall '-P 2yn'
_space_group_name_H-M_alt 'P 1 21/n 1'
_symmetry_space_group_name_Hall '-P 2yn'
_symmetry_space_group_name_H-M 'P 1 21/n 1'
_atom_sites_solution_hydrogens geom
_atom_sites_solution_primary iterative
_atom_sites_solution_secondary difmap
_audit_creation_date 2014-10-14
_audit_creation_method
;
Olex2 1.2
(compiled 2014.09.19 svn.r3010 for OlexSys, GUI svn.r4874)
;
_cell_angle_alpha 90.00
_cell_angle_beta 98.4889(14)
_cell_angle_gamma 90.00
_cell_formula_units_Z 4
_cell_length_a 9.58114(14)
_cell_length_b 17.2730(2)
_cell_length_c 11.63272(16)
_cell_measurement_reflns_used 6751
_cell_measurement_temperature 100(2)
_cell_measurement_theta_max 75.9290
_cell_measurement_theta_min 4.6280
_cell_volume 1904.07(4)
_computing_cell_refinement
;
CrysAlisPro, Agilent Technologies,
Version 1.171.36.32 (release 02-08-2013 CrysAlis171 .NET)
(compiled Aug  2 2013,16:46:58)
;
_computing_data_collection
;
CrysAlisPro, Agilent Technologies,
Version 1.171.36.32 (release 02-08-2013 CrysAlis171 .NET)
(compiled Aug  2 2013,16:46:58)
;
_computing_data_reduction
;
CrysAlisPro, Agilent Technologies,
Version 1.171.36.32 (release 02-08-2013 CrysAlis171 .NET)
(compiled Aug  2 2013,16:46:58)
;
_computing_molecular_graphics 'Olex2 (Dolomanov et al., 2009)'
_computing_publication_material 'Olex2 (Dolomanov et al., 2009)'
_computing_structure_refinement 'ShelXL (Sheldrick, 2008)'
_computing_structure_solution
;
Superflip (Palatinus & Chapuis, 2007;Palatinus & van der Lee, 2008;
Palatinus et al., 2012)
;
_diffrn_ambient_temperature 100(2)
_diffrn_detector_area_resol_mean 10.3829
_diffrn_measured_fraction_theta_full 0.994
_diffrn_measured_fraction_theta_max 0.994
_diffrn_measurement_details
;
  1 omega -106.00  -11.00   1.0000    1.0000
omega____ theta____ kappa____ phi______ frames
    -      -40.3787  -57.0000 -120.0000 95

  2 omega  -45.00   36.00   1.0000    1.0000
omega____ theta____ kappa____ phi______ frames
    -      -40.3787   38.0000   30.0000 81

  3 omega   63.00  119.00   1.0000    1.0000
omega____ theta____ kappa____ phi______ frames
    -       40.3787  178.0000 -180.0000 56

  4 omega    6.00   37.00   1.0000    1.0000
omega____ theta____ kappa____ phi______ frames
    -       40.3787  -99.0000 -180.0000 31

  5 omega  136.00  171.00   1.0000    1.0000
omega____ theta____ kappa____ phi______ frames
    -      113.0000   45.0000  -90.0000 35

  6 omega   37.00   89.00   1.0000    1.0000
omega____ theta____ kappa____ phi______ frames
    -      113.0000  -30.0000   90.0000 52

  7 omega   55.00   91.00   1.0000    1.0000
omega____ theta____ kappa____ phi______ frames
    -      113.0000  -30.0000  -90.0000 36

  8 omega   98.00  123.00   1.0000    1.0000
omega____ theta____ kappa____ phi______ frames
    -      113.0000  178.0000  -90.0000 25

  9 omega   89.00  132.00   1.0000    1.0000
omega____ theta____ kappa____ phi______ frames
    -      113.0000   45.0000  -90.0000 43

 10 omega   77.00  106.00   1.0000    1.0000
omega____ theta____ kappa____ phi______ frames
    -      113.0000  178.0000    0.0000 29

 11 omega  110.00  176.00   1.0000    1.0000
omega____ theta____ kappa____ phi______ frames
    -      113.0000   45.0000  -60.0000 66

 12 omega   72.00   98.00   1.0000    1.0000
omega____ theta____ kappa____ phi______ frames
    -      113.0000  -45.0000   30.0000 26

 13 omega   44.00   84.00   1.0000    1.0000
omega____ theta____ kappa____ phi______ frames
    -      113.0000  -69.0000 -145.0000 40

 14 omega  120.00  178.00   1.0000    1.0000
omega____ theta____ kappa____ phi______ frames
    -      113.0000   30.0000 -120.0000 58

 15 omega  129.00  175.00   1.0000    1.0000
omega____ theta____ kappa____ phi______ frames
    -      113.0000   45.0000  -30.0000 46

 16 omega   59.00   85.00   1.0000    1.0000
omega____ theta____ kappa____ phi______ frames
    -      113.0000  178.0000  -90.0000 26

 17 omega   86.00  112.00   1.0000    1.0000
omega____ theta____ kappa____ phi______ frames
    -      113.0000   45.0000  -30.0000 26

 18 omega   42.00   74.00   1.0000    1.0000
omega____ theta____ kappa____ phi______ frames
    -      113.0000  -61.0000  -60.0000 32

 19 omega   84.00  109.00   1.0000    1.0000
omega____ theta____ kappa____ phi______ frames
    -      113.0000  -61.0000  -60.0000 25

 20 omega   44.00   70.00   1.0000    1.0000
omega____ theta____ kappa____ phi______ frames
    -      113.0000  -45.0000   90.0000 26

 21 omega   38.00   86.00   1.0000    1.0000
omega____ theta____ kappa____ phi______ frames
    -      113.0000  -30.0000  150.0000 48

 22 omega   72.00   97.00   1.0000    1.0000
omega____ theta____ kappa____ phi______ frames
    -      113.0000  -45.0000  -60.0000 25

 23 omega   36.00   88.00   1.0000    1.0000
omega____ theta____ kappa____ phi______ frames
    -      113.0000  -30.0000   30.0000 52

 24 omega  153.00  178.00   1.0000    1.0000
omega____ theta____ kappa____ phi______ frames
    -      113.0000  112.0000   30.0000 25

 25 omega   30.00   55.00   1.0000    1.0000
omega____ theta____ kappa____ phi______ frames
    -      113.0000  -95.0000  -60.0000 25
;
_diffrn_measurement_device_type 'SuperNova, Dual, Cu at zero, Atlas'
_diffrn_measurement_method '\w scans'
_diffrn_orient_matrix_UB_11 -0.0392613000
_diffrn_orient_matrix_UB_12 -0.0131288000
_diffrn_orient_matrix_UB_13 -0.1318006000
_diffrn_orient_matrix_UB_21 -0.1038441000
_diffrn_orient_matrix_UB_22 0.0685185000
_diffrn_orient_matrix_UB_23 -0.0069513000
_diffrn_orient_matrix_UB_31 0.1188051000
_diffrn_orient_matrix_UB_32 0.0555415000
_diffrn_orient_matrix_UB_33 -0.0225669000
_diffrn_radiation_monochromator mirror
_diffrn_radiation_type CuK\a
_diffrn_radiation_wavelength 1.54184
_diffrn_reflns_av_R_equivalents 0.0212
_diffrn_reflns_av_unetI/netI 0.0191
_diffrn_reflns_limit_h_max 11
_diffrn_reflns_limit_h_min -11
_diffrn_reflns_limit_k_max 21
_diffrn_reflns_limit_k_min -15
_diffrn_reflns_limit_l_max 14
_diffrn_reflns_limit_l_min -14
_diffrn_reflns_number 11157
_diffrn_reflns_theta_full 72.45
_diffrn_reflns_theta_max 72.45
_diffrn_reflns_theta_min 4.62
_diffrn_source 'SuperNova (Cu) X-ray Source'
_exptl_absorpt_coefficient_mu 1.380
_exptl_absorpt_correction_T_max 1.00000
_exptl_absorpt_correction_T_min 0.85167
_exptl_absorpt_correction_type multi-scan
_exptl_absorpt_process_details
;
CrysAlisPro, Agilent Technologies,
Version 1.171.36.32 (release 02-08-2013 CrysAlis171 .NET)
(compiled Aug  2 2013,16:46:58)
Empirical absorption correction using spherical harmonics,
 implemented in SCALE3 ABSPACK scaling algorithm.
;
_exptl_crystal_density_diffrn 1.264
_exptl_crystal_density_method 'not measured'
_exptl_crystal_F_000 768
_exptl_crystal_size_max 0.25
_exptl_crystal_size_mid 0.18
_exptl_crystal_size_min 0.10
_refine_diff_density_max 0.315
_refine_diff_density_min -0.333
_refine_diff_density_rms 0.049
_refine_ls_extinction_method none
_refine_ls_goodness_of_fit_ref 1.027
_refine_ls_hydrogen_treatment constr
_refine_ls_matrix_type full
_refine_ls_number_parameters 238
_refine_ls_number_reflns 3751
_refine_ls_number_restraints 0
_refine_ls_restrained_S_all 1.027
_refine_ls_R_factor_all 0.0363
_refine_ls_R_factor_gt 0.0335
_refine_ls_shift/su_max 0.001
_refine_ls_shift/su_mean 0.000
_refine_ls_structure_factor_coef Fsqd
_refine_ls_weighting_details 'calc w=1/[\s^2^(Fo^2^)+(0.0459P)^2^+0.9906P] where P=(Fo^2^+2Fc^2^)/3'
_refine_ls_weighting_scheme calc
_refine_ls_wR_factor_gt 0.0868
_refine_ls_wR_factor_ref 0.0892
_reflns_number_gt 3479
_reflns_number_total 3751
_reflns_threshold_expression >2sigma(I)
_cod_data_source_file c4ob02269f2.cif
_cod_data_source_block ed_22
_cod_depositor_comments 'Adding full bibliography for 7154221--7154228.cif.'
_cod_original_cell_volume 1904.07(5)
_cod_database_code 7154227
_chemical_oxdiff_formula 'P O2 C25 H20'
_reflns_odcompleteness_completeness 93.84
_reflns_odcompleteness_iscentric 1
_reflns_odcompleteness_theta 80.95
_olex2_refinement_description
;
1. Fixed Uiso
 At 1.2 times of:
  All C(H) groups
 At 1.5 times of:
  All C(H,H,H) groups, All O(H) groups
2.a Aromatic/amide H refined with riding coordinates:
 C16(H16), C22(H22), C2(H2), C26(H26), C23(H23), C17(H17), C10(H10), C19(H19),
 C14(H14), C12(H12), C20(H20), C25(H25), C13(H13), C24(H24), C18(H18), C11(H11)
2.b Idealised Me refined as rotating group:
 C4(H4A,H4B,H4C), C5(H5A,H5B,H5C)
2.c Idealised tetrahedral OH refined as rotating group:
 O6(H6)
;
_olex2_submission_special_instructions 'No special instructions were received'

loop_
_space_group_symop_id
_space_group_symop_operation_xyz
1 'x, y, z'
2 '-x+1/2, y+1/2, -z+1/2'
3 '-x, -y, -z'
4 'x-1/2, -y-1/2, z-1/2'

loop_
_atom_site_label
_atom_site_type_symbol
_atom_site_fract_x
_atom_site_fract_y
_atom_site_fract_z
_atom_site_U_iso_or_equiv
_atom_site_adp_type
_atom_site_occupancy
_atom_site_calc_flag
_atom_site_refinement_flags_posn
P7 P 0.94524(3) 0.635293(17) 0.25736(3) 0.01171(10) Uani 1 d .
O8 O 1.05846(9) 0.69444(5) 0.25141(8) 0.0156(2) Uani 1 d .
O6 O 1.29267(10) 0.62694(5) 0.35259(8) 0.0189(2) Uani 1 d .
H6 H 1.2273 0.6564 0.3296 0.028 Uiso 1 calc GR
C1 C 1.01081(13) 0.53682(7) 0.27542(10) 0.0133(2) Uani 1 d .
C9 C 0.85113(14) 0.65665(7) 0.37737(11) 0.0145(3) Uani 1 d .
C21 C 0.90029(13) 0.47480(7) 0.27254(11) 0.0145(3) Uani 1 d .
C16 C 0.69670(13) 0.59397(7) 0.10030(11) 0.0160(3) Uani 1 d .
H16 H 0.6697 0.5613 0.1567 0.019 Uiso 1 calc R
C22 C 0.82767(14) 0.46248(8) 0.36643(11) 0.0170(3) Uani 1 d .
H22 H 0.8437 0.4949 0.4309 0.020 Uiso 1 calc R
C2 C 1.14586(13) 0.51464(7) 0.28030(11) 0.0148(3) Uani 1 d .
H2 H 1.1583 0.4613 0.2843 0.018 Uiso 1 calc R
C26 C 0.87314(14) 0.42633(8) 0.17534(12) 0.0187(3) Uani 1 d .
H26 H 0.9206 0.4342 0.1121 0.022 Uiso 1 calc R
C3 C 1.28298(13) 0.55962(8) 0.28058(11) 0.0166(3) Uani 1 d .
C15 C 0.82410(13) 0.63514(7) 0.12252(11) 0.0139(3) Uani 1 d .
C23 C 0.73136(14) 0.40199(8) 0.36410(12) 0.0199(3) Uani 1 d .
H23 H 0.6843 0.3937 0.4274 0.024 Uiso 1 calc R
C17 C 0.61098(14) 0.60223(8) -0.00651(12) 0.0188(3) Uani 1 d .
H17 H 0.5255 0.5759 -0.0207 0.023 Uiso 1 calc R
C10 C 0.93610(14) 0.67492(8) 0.48244(12) 0.0193(3) Uani 1 d .
H10 H 1.0338 0.6742 0.4872 0.023 Uiso 1 calc R
C19 C 0.78090(16) 0.68795(8) -0.07216(12) 0.0218(3) Uani 1 d .
H19 H 0.8101 0.7181 -0.1305 0.026 Uiso 1 calc R
C4 C 1.40469(14) 0.50768(8) 0.33314(13) 0.0233(3) Uani 1 d .
H4A H 1.4921 0.5353 0.3361 0.035 Uiso 1 calc GR
H4B H 1.4070 0.4622 0.2860 0.035 Uiso 1 calc GR
H4C H 1.3915 0.4929 0.4104 0.035 Uiso 1 calc GR
C14 C 0.70497(14) 0.65817(8) 0.37137(12) 0.0177(3) Uani 1 d .
H14 H 0.6478 0.6470 0.3016 0.021 Uiso 1 calc R
C12 C 0.72847(16) 0.69450(8) 0.57320(12) 0.0221(3) Uani 1 d .
H12 H 0.6875 0.7069 0.6385 0.027 Uiso 1 calc R
C20 C 0.86566(14) 0.68134(8) 0.03485(12) 0.0181(3) Uani 1 d .
H20 H 0.9509 0.7079 0.0484 0.022 Uiso 1 calc R
C25 C 0.77568(15) 0.36648(8) 0.17273(13) 0.0221(3) Uani 1 d .
H25 H 0.7575 0.3348 0.1076 0.027 Uiso 1 calc R
C13 C 0.64396(15) 0.67631(8) 0.46947(12) 0.0205(3) Uani 1 d .
H13 H 0.5463 0.6762 0.4654 0.025 Uiso 1 calc R
C5 C 1.29762(15) 0.58181(9) 0.15553(12) 0.0223(3) Uani 1 d .
H5A H 1.2229 0.6167 0.1256 0.033 Uiso 1 calc GR
H5B H 1.2921 0.5360 0.1082 0.033 Uiso 1 calc GR
H5C H 1.3870 0.6067 0.1543 0.033 Uiso 1 calc GR
C24 C 0.70534(14) 0.35399(8) 0.26750(13) 0.0214(3) Uani 1 d .
H24 H 0.6410 0.3136 0.2662 0.026 Uiso 1 calc R
C18 C 0.65247(15) 0.64953(8) -0.09202(12) 0.0214(3) Uani 1 d .
H18 H 0.5940 0.6554 -0.1627 0.026 Uiso 1 calc R
C11 C 0.87450(16) 0.69414(8) 0.57951(12) 0.0230(3) Uani 1 d .
H11 H 0.9311 0.7068 0.6489 0.028 Uiso 1 calc R

loop_
_atom_site_aniso_label
_atom_site_aniso_U_11
_atom_site_aniso_U_22
_atom_site_aniso_U_33
_atom_site_aniso_U_23
_atom_site_aniso_U_13
_atom_site_aniso_U_12
P7 0.01045(16) 0.01188(17) 0.01326(17) -0.00007(10) 0.00321(12) -0.00013(11)
O8 0.0136(4) 0.0151(4) 0.0185(4) 0.0003(3) 0.0039(4) -0.0008(3)
O6 0.0149(5) 0.0177(5) 0.0233(5) -0.0046(4) -0.0001(4) 0.0003(4)
C1 0.0152(6) 0.0131(6) 0.0119(6) -0.0003(4) 0.0035(5) -0.0004(5)
C9 0.0166(6) 0.0109(6) 0.0166(6) 0.0007(5) 0.0049(5) 0.0013(5)
C21 0.0118(6) 0.0126(6) 0.0189(6) 0.0024(5) 0.0017(5) 0.0024(5)
C16 0.0159(6) 0.0160(6) 0.0168(6) -0.0006(5) 0.0044(5) 0.0005(5)
C22 0.0153(6) 0.0168(6) 0.0188(6) 0.0020(5) 0.0027(5) 0.0017(5)
C2 0.0162(6) 0.0137(6) 0.0148(6) -0.0001(5) 0.0028(5) 0.0003(5)
C26 0.0200(6) 0.0172(6) 0.0193(6) -0.0007(5) 0.0047(5) -0.0002(5)
C3 0.0124(6) 0.0170(6) 0.0206(6) -0.0028(5) 0.0037(5) 0.0009(5)
C15 0.0137(6) 0.0137(6) 0.0145(6) -0.0009(4) 0.0026(5) 0.0032(5)
C23 0.0150(6) 0.0199(7) 0.0254(7) 0.0065(5) 0.0053(5) 0.0010(5)
C17 0.0153(6) 0.0192(6) 0.0212(7) -0.0043(5) 0.0001(5) 0.0007(5)
C10 0.0169(6) 0.0224(7) 0.0187(6) 0.0007(5) 0.0026(5) 0.0033(5)
C19 0.0289(7) 0.0185(7) 0.0182(6) 0.0051(5) 0.0045(6) 0.0018(6)
C4 0.0131(6) 0.0212(7) 0.0346(8) -0.0013(6) 0.0000(6) 0.0015(5)
C14 0.0163(6) 0.0169(6) 0.0206(6) -0.0031(5) 0.0053(5) -0.0004(5)
C12 0.0297(8) 0.0197(7) 0.0195(7) 0.0002(5) 0.0123(6) 0.0041(6)
C20 0.0178(6) 0.0164(6) 0.0205(6) 0.0015(5) 0.0045(5) 0.0003(5)
C25 0.0237(7) 0.0166(7) 0.0248(7) -0.0031(5) -0.0009(6) -0.0027(5)
C13 0.0186(7) 0.0188(6) 0.0264(7) -0.0030(5) 0.0104(6) 0.0001(5)
C5 0.0205(7) 0.0243(7) 0.0246(7) -0.0008(6) 0.0114(5) 0.0001(6)
C24 0.0155(6) 0.0148(6) 0.0329(8) 0.0050(5) 0.0000(6) -0.0032(5)
C18 0.0246(7) 0.0213(7) 0.0168(6) -0.0003(5) -0.0021(5) 0.0064(6)
C11 0.0275(7) 0.0261(7) 0.0150(6) -0.0003(5) 0.0021(6) 0.0039(6)

loop_
_atom_type_symbol
_atom_type_description
_atom_type_scat_dispersion_real
_atom_type_scat_dispersion_imag
_atom_type_scat_source
C C 0.0181 0.0091 'International Tables Vol C Tables 4.2.6.8 and 6.1.1.4'
H H 0.0000 0.0000 'International Tables Vol C Tables 4.2.6.8 and 6.1.1.4'
O O 0.0492 0.0322 'International Tables Vol C Tables 4.2.6.8 and 6.1.1.4'
P P 0.2955 0.4335 'International Tables Vol C Tables 4.2.6.8 and 6.1.1.4'

loop_
_geom_angle_atom_site_label_1
_geom_angle_atom_site_label_2
_geom_angle_atom_site_label_3
_geom_angle
O8 P7 C1 113.80(5)
O8 P7 C9 110.08(6)
O8 P7 C15 109.70(6)
C9 P7 C1 107.78(6)
C9 P7 C15 109.91(6)
C15 P7 C1 105.43(6)
C21 C1 P7 115.77(9)
C2 C1 P7 125.97(10)
C2 C1 C21 117.96(11)
C10 C9 P7 115.33(10)
C14 C9 P7 125.29(10)
C14 C9 C10 119.35(12)
C22 C21 C1 121.49(11)
C22 C21 C26 119.10(12)
C26 C21 C1 119.37(11)
C17 C16 C15 119.68(12)
C23 C22 C21 120.34(12)
C1 C2 C3 132.75(12)
C25 C26 C21 120.42(13)
O6 C3 C2 113.41(10)
O6 C3 C4 105.31(10)
O6 C3 C5 110.27(11)
C2 C3 C5 108.97(11)
C4 C3 C2 107.96(11)
C4 C3 C5 110.87(11)
C16 C15 P7 126.16(10)
C20 C15 P7 114.60(10)
C20 C15 C16 119.24(12)
C24 C23 C22 120.21(13)
C18 C17 C16 120.38(12)
C11 C10 C9 120.07(13)
C20 C19 C18 119.84(13)
C9 C14 C13 120.27(12)
C13 C12 C11 119.92(13)
C19 C20 C15 120.63(13)
C26 C25 C24 120.03(13)
C12 C13 C14 120.16(13)
C23 C24 C25 119.89(12)
C19 C18 C17 120.16(13)
C10 C11 C12 120.21(13)

loop_
_geom_bond_atom_site_label_1
_geom_bond_atom_site_label_2
_geom_bond_distance
P7 O8 1.4992(9)
P7 C1 1.8147(13)
P7 C9 1.8082(13)
P7 C15 1.8083(13)
O6 C3 1.4281(15)
C1 C21 1.5032(17)
C1 C2 1.3426(18)
C9 C10 1.4009(18)
C9 C14 1.3920(18)
C21 C22 1.3953(18)
C21 C26 1.4001(18)
C16 C15 1.4033(18)
C16 C17 1.3919(18)
C22 C23 1.3915(19)
C2 C3 1.5259(17)
C26 C25 1.3904(19)
C3 C4 1.5258(18)
C3 C5 1.5307(18)
C15 C20 1.3984(18)
C23 C24 1.389(2)
C17 C18 1.390(2)
C10 C11 1.3893(19)
C19 C20 1.387(2)
C19 C18 1.387(2)
C14 C13 1.3925(18)
C12 C13 1.386(2)
C12 C11 1.390(2)
C25 C24 1.391(2)

loop_
_geom_torsion_atom_site_label_1
_geom_torsion_atom_site_label_2
_geom_torsion_atom_site_label_3
_geom_torsion_atom_site_label_4
_geom_torsion
P7 C1 C21 C22 -75.09(14)
P7 C1 C21 C26 107.34(12)
P7 C1 C2 C3 4.3(2)
P7 C9 C10 C11 178.42(11)
P7 C9 C14 C13 -179.24(10)
P7 C15 C20 C19 -178.49(10)
O8 P7 C1 C21 -175.43(8)
O8 P7 C1 C2 -1.85(13)
O8 P7 C9 C10 -45.85(11)
O8 P7 C9 C14 132.30(11)
O8 P7 C15 C16 -172.46(11)
O8 P7 C15 C20 7.40(11)
C1 P7 C9 C10 78.80(11)
C1 P7 C9 C14 -103.05(12)
C1 P7 C15 C16 64.61(12)
C1 P7 C15 C20 -115.52(10)
C1 C21 C22 C23 -176.50(12)
C1 C21 C26 C25 177.28(12)
C1 C2 C3 O6 42.29(19)
C1 C2 C3 C4 158.57(14)
C1 C2 C3 C5 -80.94(17)
C9 P7 C1 C21 62.19(10)
C9 P7 C1 C2 -124.23(11)
C9 P7 C15 C16 -51.30(12)
C9 P7 C15 C20 128.57(10)
C9 C10 C11 C12 0.7(2)
C9 C14 C13 C12 1.3(2)
C21 C1 C2 C3 177.79(12)
C21 C22 C23 C24 -0.9(2)
C21 C26 C25 C24 -0.6(2)
C16 C15 C20 C19 1.39(19)
C16 C17 C18 C19 1.0(2)
C22 C21 C26 C25 -0.35(19)
C22 C23 C24 C25 -0.1(2)
C2 C1 C21 C22 110.79(14)
C2 C1 C21 C26 -66.78(16)
C26 C21 C22 C23 1.07(19)
C26 C25 C24 C23 0.8(2)
C15 P7 C1 C21 -55.17(10)
C15 P7 C1 C2 118.41(12)
C15 P7 C9 C10 -166.79(10)
C15 P7 C9 C14 11.36(13)
C15 C16 C17 C18 1.51(19)
C17 C16 C15 P7 177.16(10)
C17 C16 C15 C20 -2.70(19)
C10 C9 C14 C13 -1.2(2)
C14 C9 C10 C11 0.1(2)
C20 C19 C18 C17 -2.4(2)
C13 C12 C11 C10 -0.6(2)
C18 C19 C20 C15 1.1(2)
C11 C12 C13 C14 -0.4(2)
